data_7047931
loop_
_publ_author_name
'Tomaszewski, Patryk'
'Wiszniewski, Marcin'
'Serwatowski, Janusz'
'Wo\'zniak, Krzysztof'
'Durka, Krzysztof'
'Luli\'nski, Sergiusz'

_publ_section_title
;
 Synthesis of tetraarylborates via tetralithio intermediates and the
 effect of polar functional groups and cations on their crystal
 structures.
;
_journal_issue 46
_journal_name_full 'Dalton transactions (Cambridge, England : 2003)'
_journal_page_first 16627
_journal_page_last 16637
_journal_paper_doi 10.1039/c8dt04068k
_journal_volume 47
_journal_year 2018
_chemical_formula_moiety 'C44 H56 B N4 O4, Li, 3(C3H6O), 0.5 O'
_chemical_formula_sum 'C53 H74 B Li N4 O7.5'
_chemical_formula_weight 904.91
_chemical_melting_point 'decomposition > 280 C'
_chemical_name_systematic
;
 Lithium tetrakis[4-(N-tert-butylcarbamoyl)phenyl]borate
;
_space_group_crystal_system monoclinic
_space_group_IT_number 14
_space_group_name_Hall '-P 2ybc'
_space_group_name_H-M_alt 'P 1 21/c 1'
_symmetry_space_group_name_Hall '-P 2ybc'
_symmetry_space_group_name_H-M 'P 1 21/c 1'
_atom_sites_solution_hydrogens geom
_audit_creation_method SHELXL-2013
_audit_update_record
;
2018-09-19 deposited with the CCDC.
2018-10-31 downloaded from the CCDC.
;
_cell_angle_alpha 90
_cell_angle_beta 114.517(15)
_cell_angle_gamma 90
_cell_formula_units_Z 4
_cell_length_a 17.560(3)
_cell_length_b 22.0645(18)
_cell_length_c 16.8909(18)
_cell_measurement_reflns_used 2062
_cell_measurement_temperature 100(2)
_cell_measurement_theta_max 50.2150
_cell_measurement_theta_min 3.4330
_cell_volume 5954.4(15)
_computing_cell_refinement 'CrysAlisPro 1.171.38.46 (Rigaku OD, 2015)'
_computing_data_collection 'CrysAlisPro 1.171.38.46 (Rigaku OD, 2015)'
_computing_data_reduction 'CrysAlisPro 1.171.38.46 (Rigaku OD, 2015)'
_computing_structure_refinement 'SHELXL-2013 (Sheldrick, 2013)'
_computing_structure_solution 'SHELXL-2013 (Sheldrick, 2013)'
_diffrn_ambient_environment air
_diffrn_ambient_temperature 100(2)
_diffrn_detector 'CCD plate'
_diffrn_detector_type Atlas
_diffrn_measured_fraction_theta_full 0.598
_diffrn_measured_fraction_theta_max 0.990
_diffrn_measurement_details
;
List of Runs (angles in degrees, time in seconds):

  # Type    Start    End  Width  t~exp~   \w     \q     \k     \f   Frames
#--------------------------------------------------------------------------
  1  \w      1.00  82.00   1.00   20.00    --   31.40 -99.00 -90.00   81
  2  \w     57.00 133.00   1.00   20.00    --   31.40 178.00-180.00   76
  3  \w    -74.00  59.00   1.00   20.00    --  -32.65  57.00-120.00  133
  4  \w     94.00 161.00   1.00   55.00    --   69.05 125.00 -90.00   67
  5  \w     94.00 161.00   1.00   55.00    --   69.05 125.00  90.00   67
  6  \w   -166.00 -80.00   1.00   55.00    --  -70.30 -94.00 150.00   86
  7  \w    -84.00 -44.00   1.00   55.00    --  -70.30 -61.00-150.00   40
  8  \w   -125.00 -80.00   1.00   55.00    --  -70.30 -94.00-120.00   45
  9  \w   -162.00-122.00   1.00   55.00    --  -70.30 -61.00-150.00   40
 10  \w   -149.00 -80.00   1.00   55.00    --  -70.30 -94.00-180.00   69
 11  \w   -166.00-102.00   1.00   55.00    --  -70.30 -94.00 -60.00   64
;
_diffrn_measurement_device 'four-circle diffractometer'
_diffrn_measurement_device_type 'SuperNova, Dual, Cu at zero, Atlas'
_diffrn_orient_matrix_type 'CrysAlisPro convention (1999,Acta A55,543-557)'
_diffrn_orient_matrix_UB_11 -0.0775738000
_diffrn_orient_matrix_UB_12 -0.0307393000
_diffrn_orient_matrix_UB_13 -0.0696485000
_diffrn_orient_matrix_UB_21 -0.0569636000
_diffrn_orient_matrix_UB_22 0.0372001000
_diffrn_orient_matrix_UB_23 0.0308605000
_diffrn_orient_matrix_UB_31 -0.0053645000
_diffrn_orient_matrix_UB_32 0.0504537000
_diffrn_orient_matrix_UB_33 -0.0651202000
_diffrn_radiation_monochromator mirror
_diffrn_radiation_probe x-ray
_diffrn_radiation_type 'Cu K\a'
_diffrn_radiation_wavelength 1.54184
_diffrn_reflns_av_R_equivalents 0.0919
_diffrn_reflns_av_unetI/netI 0.1193
_diffrn_reflns_Laue_measured_fraction_full 0.598
_diffrn_reflns_Laue_measured_fraction_max 0.990
_diffrn_reflns_limit_h_max 17
_diffrn_reflns_limit_h_min -15
_diffrn_reflns_limit_k_max 22
_diffrn_reflns_limit_k_min -20
_diffrn_reflns_limit_l_max 17
_diffrn_reflns_limit_l_min -14
_diffrn_reflns_number 16879
_diffrn_reflns_point_group_measured_fraction_full 0.598
_diffrn_reflns_point_group_measured_fraction_max 0.990
_diffrn_reflns_theta_full 67.679
_diffrn_reflns_theta_max 51.489
_diffrn_reflns_theta_min 2.766
_diffrn_source 'micro-focus sealed X-ray tube'
_diffrn_source_type 'SuperNova (Cu) X-ray Source'
_exptl_absorpt_coefficient_mu 0.526
_exptl_absorpt_correction_T_max 0.99461
_exptl_absorpt_correction_T_min 0.99461
_exptl_absorpt_correction_type gaussian
_exptl_absorpt_process_details
;
CrysAlisPro 1.171.38.46 (Rigaku Oxford Diffraction, 2015)
Spherical absorption correction
 using equivalent radius and absorption coefficient.
Empirical absorption correction using spherical harmonics,
 implemented in SCALE3 ABSPACK scaling algorithm.
;
_exptl_crystal_colour colorless
_exptl_crystal_density_diffrn 1.009
_exptl_crystal_description block
_exptl_crystal_F_000 1952
_exptl_crystal_size_max 0.110
_exptl_crystal_size_mid 0.064
_exptl_crystal_size_min 0.048
_refine_diff_density_max 0.949
_refine_diff_density_min -0.285
_refine_diff_density_rms 0.085
_refine_ls_extinction_method none
_refine_ls_goodness_of_fit_ref 1.060
_refine_ls_hydrogen_treatment constr
_refine_ls_matrix_type full
_refine_ls_number_parameters 612
_refine_ls_number_reflns 6449
_refine_ls_number_restraints 12
_refine_ls_restrained_S_all 1.060
_refine_ls_R_factor_all 0.1956
_refine_ls_R_factor_gt 0.1089
_refine_ls_shift/su_max 0.000
_refine_ls_shift/su_mean 0.000
_refine_ls_structure_factor_coef Fsqd
_refine_ls_weighting_details 'w=1/[\s^2^(Fo^2^)+(0.2000P)^2^] where P=(Fo^2^+2Fc^2^)/3'
_refine_ls_weighting_scheme calc
_refine_ls_wR_factor_gt 0.2856
_refine_ls_wR_factor_ref 0.3516
_reflns_Friedel_coverage 0.000
_reflns_number_gt 3116
_reflns_number_total 6449
_reflns_threshold_expression 'I > 2\s(I)'
_cod_data_source_file c8dt04068k2.cif
_cod_data_source_block 3c
_cod_depositor_comments 'Adding full bibliography for 7047930--7047932.cif.'
_cod_original_cell_volume 5954.4(13)
_cod_original_formula_sum 'C53 H74 B Li N4 O7.50'
_cod_database_code 7047931
_shelx_space_group_comment
;
The symmetry employed for this shelxl refinement is uniquely defined
by the following loop, which should always be used as a source of
symmetry information in preference to the above space-group names.
They are only intended as comments.
;
_oxdiff_exptl_absorpt_empirical_full_min 0.677
_oxdiff_exptl_absorpt_empirical_full_max 1.528
_oxdiff_exptl_absorpt_empirical_details
;
Empirical correction (ABSPACK) includes:
- Absorption correction using spherical harmonics
- Frame scaling
;
_shelxl_version_number 2013-4

loop_
_space_group_symop_operation_xyz
'x, y, z'
'-x, y+1/2, -z+1/2'
'-x, -y, -z'
'x, -y-1/2, z-1/2'

loop_
_atom_site_label
_atom_site_type_symbol
_atom_site_fract_x
_atom_site_fract_y
_atom_site_fract_z
_atom_site_U_iso_or_equiv
_atom_site_adp_type
_atom_site_occupancy
_atom_site_site_symmetry_order
_atom_site_calc_flag
_atom_site_refinement_flags_posn
_atom_site_refinement_flags_adp
_atom_site_refinement_flags_occupancy
_atom_site_disorder_assembly
_atom_site_disorder_group
C46A C 0.516(4) 0.430(4) -0.025(4) 0.104(5) Uani 0.182(12) 1 d . U P A 1
H46A H 0.5188 0.4253 0.0338 0.156 Uiso 0.182(12) 1 calc R U P A 1
H46B H 0.5357 0.4708 -0.0309 0.156 Uiso 0.182(12) 1 calc R U P A 1
H46C H 0.5515 0.3997 -0.0352 0.156 Uiso 0.182(12) 1 calc R U P A 1
C47A C 0.425(4) 0.375(3) -0.159(4) 0.095(5) Uani 0.182(12) 1 d . . P A 1
H47A H 0.3673 0.3695 -0.2024 0.143 Uiso 0.182(12) 1 calc R U P A 1
H47B H 0.4471 0.3369 -0.1296 0.143 Uiso 0.182(12) 1 calc R U P A 1
H47C H 0.4597 0.3900 -0.1876 0.143 Uiso 0.182(12) 1 calc R U P A 1
C46B C 0.4978(10) 0.3822(8) -0.0393(10) 0.104(5) Uani 0.818(12) 1 d . U P A 2
H46D H 0.4893 0.3654 0.0101 0.156 Uiso 0.818(12) 1 calc R U P A 2
H46E H 0.5496 0.4059 -0.0178 0.156 Uiso 0.818(12) 1 calc R U P A 2
H46F H 0.5019 0.3490 -0.0759 0.156 Uiso 0.818(12) 1 calc R U P A 2
C47B C 0.4255(10) 0.4462(6) -0.1748(8) 0.095(5) Uani 0.818(12) 1 d . . P A 2
H47D H 0.3786 0.4743 -0.2020 0.143 Uiso 0.818(12) 1 calc R U P A 2
H47E H 0.4199 0.4124 -0.2145 0.143 Uiso 0.818(12) 1 calc R U P A 2
H47F H 0.4783 0.4675 -0.1621 0.143 Uiso 0.818(12) 1 calc R U P A 2
O7A O 0.8359(13) 0.7096(11) -0.6845(15) 0.027(10) Uiso 0.208(18) 1 d . . P B 1
O7B? O 0.8524(13) 0.6970(10) -0.6211(15) 0.065(10) Uiso 0.292(18) 1 d . . P B 2
O8 O 0.9572(12) 0.6414(8) -0.3521(11) 0.116(5) Uiso 0.5 1 d . . P . .
C54 C 0.8172(15) 0.6547(11) -0.4266(15) 0.104(7) Uiso 0.5 1 d . . P . .
H54A H 0.8129 0.6108 -0.4366 0.156 Uiso 0.5 1 calc R U P . .
H54B H 0.7977 0.6759 -0.4826 0.156 Uiso 0.5 1 calc R U P . .
H54C H 0.7826 0.6665 -0.3963 0.156 Uiso 0.5 1 calc R U P . .
C55 C 0.9043(16) 0.6709(12) -0.3736(14) 0.092(7) Uiso 0.5 1 d . . P . .
C56 C 0.9128(17) 0.7360(12) -0.3570(17) 0.120(9) Uiso 0.5 1 d . . P . .
H56A H 0.9717 0.7460 -0.3225 0.180 Uiso 0.5 1 calc R U P . .
H56B H 0.8796 0.7479 -0.3250 0.180 Uiso 0.5 1 calc R U P . .
H56C H 0.8926 0.7579 -0.4125 0.180 Uiso 0.5 1 calc R U P . .
C51 C 0.8391(18) 0.6615(16) -0.6890(19) 0.122(9) Uiso 0.5 1 d . . P . .
C52 C 0.839(3) 0.6076(17) -0.620(2) 0.191(15) Uiso 0.5 1 d . . P B .
H52A H 0.8425 0.5677 -0.6432 0.286 Uiso 0.5 1 calc R U P . .
H52B H 0.7869 0.6101 -0.6112 0.286 Uiso 0.5 1 calc R U P . .
H52C H 0.8868 0.6133 -0.5635 0.286 Uiso 0.5 1 calc R U P . .
C53 C 0.857(3) 0.630(2) -0.750(3) 0.228(19) Uiso 0.5 1 d . . P B .
H53A H 0.8559 0.5867 -0.7402 0.342 Uiso 0.5 1 calc R U P . .
H53B H 0.9121 0.6422 -0.7460 0.342 Uiso 0.5 1 calc R U P . .
H53C H 0.8144 0.6401 -0.8088 0.342 Uiso 0.5 1 calc R U P . .
O9A O 1.061(3) 0.0212(18) -0.043(3) 0.07(2) Uiso 0.18(3) 1 d . . P C 1
O9B O 1.012(3) 0.0007(16) -0.096(3) 0.148(16) Uiso 0.32(3) 1 d . . P C 2
O3 O 0.1684(4) -0.0574(2) -0.0790(3) 0.0552(16) Uani 1 1 d . . . . .
O2 O 0.7610(4) 0.2649(3) -0.0461(4) 0.0581(16) Uani 1 1 d . . . . .
O5 O 0.3664(5) 0.4298(3) -0.0732(4) 0.0724(19) Uani 1 1 d . . . . .
O4 O 0.2420(4) 0.3883(3) 0.0239(4) 0.0663(18) Uani 1 1 d . . . . .
O1 O 0.3087(4) 0.5141(3) 0.0348(3) 0.0567(16) Uani 1 1 d . . . . .
N1 N 0.2516(4) 0.6069(3) 0.0010(4) 0.0524(19) Uani 1 1 d . . . . .
H1 H 0.2510 0.6439 0.0204 0.063 Uiso 1 1 calc R U . . .
N4 N 0.1836(5) 0.3295(3) 0.0933(4) 0.058(2) Uani 1 1 d . . . . .
H4 H 0.1830 0.2932 0.1147 0.069 Uiso 1 1 calc R U . . .
C12 C 0.5452(5) 0.1617(4) 0.0403(5) 0.045(2) Uani 1 1 d . . . . .
O6 O 0.4415(4) 0.4085(3) 0.1277(4) 0.076(2) Uani 1 1 d . . . . .
N3 N 0.2116(4) -0.0641(3) -0.1879(4) 0.0518(19) Uani 1 1 d . . . . .
H3A H 0.2500 -0.0525 -0.2055 0.062 Uiso 1 1 calc R U . . .
C34 C 0.4164(5) 0.1979(4) 0.0776(5) 0.048(2) Uani 1 1 d . . . . .
N2 N 0.7955(5) 0.1662(3) -0.0422(4) 0.0538(19) Uani 1 1 d . . . . .
H2A H 0.7852 0.1295 -0.0285 0.065 Uiso 1 1 calc R U . . .
C1 C 0.4635(6) 0.6220(4) 0.3206(5) 0.049(2) Uani 1 1 d . . . . .
C15 C 0.6778(5) 0.1933(4) -0.0106(5) 0.045(2) Uani 1 1 d . . . . .
C23 C 0.4122(6) 0.0896(3) 0.0261(5) 0.049(2) Uani 1 1 d . . . . .
C17 C 0.5809(6) 0.1205(4) 0.0030(5) 0.049(2) Uani 1 1 d . . . . .
H17 H 0.5608 0.0800 -0.0051 0.058 Uiso 1 1 calc R U . . .
C16 C 0.6436(6) 0.1348(4) -0.0228(5) 0.048(2) Uani 1 1 d . . . . .
H16 H 0.6639 0.1046 -0.0492 0.058 Uiso 1 1 calc R U . . .
C18 C 0.7474(5) 0.2116(4) -0.0343(5) 0.048(2) Uani 1 1 d . . . . .
C37 C 0.2961(6) 0.2898(4) 0.0633(5) 0.052(2) Uani 1 1 d . . . . .
C26 C 0.2835(5) 0.0043(3) -0.0674(5) 0.045(2) Uani 1 1 d . . . . .
C27 C 0.3057(6) 0.0158(4) 0.0208(5) 0.051(2) Uani 1 1 d . . . . .
H27 H 0.2776 -0.0046 0.0504 0.061 Uiso 1 1 calc R U . . .
C8 C 0.1934(6) 0.5936(4) -0.0919(5) 0.053(2) Uani 1 1 d . . . . .
C3 C 0.3798(5) 0.6477(4) 0.1679(5) 0.050(2) Uani 1 1 d . . . . .
H3 H 0.3601 0.6779 0.1239 0.060 Uiso 1 1 calc R U . . .
C14 C 0.6441(6) 0.2361(4) 0.0256(5) 0.049(2) Uani 1 1 d . . . . .
H14 H 0.6650 0.2764 0.0336 0.058 Uiso 1 1 calc R U . . .
C35 C 0.3858(6) 0.2400(4) 0.0077(6) 0.057(2) Uani 1 1 d . . . . .
H35 H 0.4051 0.2370 -0.0371 0.068 Uiso 1 1 calc R U . . .
C4 C 0.3568(5) 0.5871(4) 0.1469(5) 0.048(2) Uani 1 1 d . . . . .
C24 C 0.3862(6) 0.0777(4) -0.0631(5) 0.049(2) Uani 1 1 d . . . . .
H24 H 0.4118 0.0996 -0.0939 0.059 Uiso 1 1 calc R U . . .
C13 C 0.5804(6) 0.2211(4) 0.0506(5) 0.055(2) Uani 1 1 d . . . . .
H13 H 0.5593 0.2518 0.0756 0.065 Uiso 1 1 calc R U . . .
C30 C 0.1475(6) -0.1071(4) -0.2452(5) 0.051(2) Uani 1 1 d . . . . .
C6 C 0.4367(5) 0.5625(4) 0.2976(5) 0.052(2) Uani 1 1 d . . . . .
H6 H 0.4553 0.5323 0.3417 0.062 Uiso 1 1 calc R U . . .
C36 C 0.3288(6) 0.2853(4) 0.0020(5) 0.057(2) Uani 1 1 d . . . . .
H36 H 0.3121 0.3135 -0.0447 0.069 Uiso 1 1 calc R U . . .
C2 C 0.4312(6) 0.6635(4) 0.2522(5) 0.055(2) Uani 1 1 d . . . . .
H2 H 0.4455 0.7051 0.2646 0.066 Uiso 1 1 calc R U . . .
C25 C 0.3257(5) 0.0360(4) -0.1082(5) 0.052(2) Uani 1 1 d . . . . .
H25 H 0.3124 0.0286 -0.1679 0.062 Uiso 1 1 calc R U . . .
C5 C 0.3841(6) 0.5452(4) 0.2130(5) 0.053(2) Uani 1 1 d . . . . .
H5 H 0.3670 0.5041 0.2011 0.064 Uiso 1 1 calc R U . . .
C41 C 0.1233(6) 0.3755(4) 0.1001(6) 0.064(3) Uani 1 1 d . . . . .
C39 C 0.3830(6) 0.2042(4) 0.1380(5) 0.055(2) Uani 1 1 d . . . . .
H39 H 0.4019 0.1773 0.1863 0.066 Uiso 1 1 calc R U . . .
C7 C 0.3038(5) 0.5674(4) 0.0558(5) 0.048(2) Uani 1 1 d . . . . .
C40 C 0.2375(6) 0.3385(4) 0.0580(6) 0.054(2) Uani 1 1 d . . . . .
C29 C 0.2173(6) -0.0412(4) -0.1120(6) 0.052(2) Uani 1 1 d . . . . .
C38 C 0.3241(6) 0.2469(4) 0.1325(6) 0.059(2) Uani 1 1 d . . . . .
H38 H 0.3019 0.2478 0.1751 0.071 Uiso 1 1 calc R U . . .
C28 C 0.3684(6) 0.0569(4) 0.0648(5) 0.052(2) Uani 1 1 d . . . . .
H28 H 0.3826 0.0633 0.1249 0.062 Uiso 1 1 calc R U . . .
C32 C 0.1674(6) -0.1160(4) -0.3238(5) 0.059(2) Uani 1 1 d . . . . .
H32A H 0.1663 -0.0767 -0.3513 0.088 Uiso 1 1 calc R U . . .
H32B H 0.1257 -0.1429 -0.3656 0.088 Uiso 1 1 calc R U . . .
H32C H 0.2232 -0.1340 -0.3052 0.088 Uiso 1 1 calc R U . . .
C19 C 0.8633(6) 0.1718(4) -0.0715(6) 0.060(2) Uani 1 1 d . . . . .
B1 B 0.4777(6) 0.1430(4) 0.0791(5) 0.043(3) Uani 1 1 d . . . . .
C10 C 0.1465(6) 0.6533(4) -0.1275(5) 0.065(3) Uani 1 1 d . . . . .
H10A H 0.1866 0.6849 -0.1250 0.098 Uiso 1 1 calc R U . . .
H10B H 0.1167 0.6656 -0.0922 0.098 Uiso 1 1 calc R U . . .
H10C H 0.1062 0.6475 -0.1879 0.098 Uiso 1 1 calc R U . . .
C11 C 0.1334(6) 0.5437(4) -0.0945(6) 0.073(3) Uani 1 1 d . . . . .
H11A H 0.1648 0.5064 -0.0706 0.109 Uiso 1 1 calc R U . . .
H11B H 0.0935 0.5367 -0.1548 0.109 Uiso 1 1 calc R U . . .
H11C H 0.1029 0.5556 -0.0597 0.109 Uiso 1 1 calc R U . . .
C33 C 0.1554(6) -0.1680(4) -0.1974(5) 0.065(3) Uani 1 1 d . . . . .
H33A H 0.1440 -0.1617 -0.1459 0.098 Uiso 1 1 calc R U . . .
H33B H 0.2123 -0.1839 -0.1794 0.098 Uiso 1 1 calc R U . . .
H33C H 0.1151 -0.1970 -0.2365 0.098 Uiso 1 1 calc R U . . .
C48 C 0.4845(7) 0.3838(5) 0.1970(7) 0.069(3) Uani 1 1 d . . . . .
C31 C 0.0614(6) -0.0790(4) -0.2721(6) 0.069(3) Uani 1 1 d . . . . .
H31A H 0.0601 -0.0392 -0.2983 0.104 Uiso 1 1 calc R U . . .
H31B H 0.0492 -0.0743 -0.2208 0.104 Uiso 1 1 calc R U . . .
H31C H 0.0192 -0.1054 -0.3145 0.104 Uiso 1 1 calc R U . . .
C20 C 0.8314(7) 0.2006(4) -0.1603(6) 0.079(3) Uani 1 1 d . . . . .
H20A H 0.8130 0.2421 -0.1572 0.119 Uiso 1 1 calc R U . . .
H20B H 0.7842 0.1770 -0.2012 0.119 Uiso 1 1 calc R U . . .
H20C H 0.8763 0.2014 -0.1805 0.119 Uiso 1 1 calc R U . . .
C9 C 0.2449(6) 0.5765(4) -0.1423(5) 0.069(3) Uani 1 1 d . . . . .
H9A H 0.2733 0.5378 -0.1204 0.104 Uiso 1 1 calc R U . . .
H9B H 0.2866 0.6081 -0.1346 0.104 Uiso 1 1 calc R U . . .
H9C H 0.2079 0.5725 -0.2042 0.104 Uiso 1 1 calc R U . . .
C42 C 0.0582(6) 0.3922(5) 0.0109(6) 0.086(3) Uani 1 1 d . . . . .
H42A H 0.0293 0.3555 -0.0195 0.129 Uiso 1 1 calc R U . . .
H42B H 0.0855 0.4118 -0.0225 0.129 Uiso 1 1 calc R U . . .
H42C H 0.0175 0.4201 0.0169 0.129 Uiso 1 1 calc R U . . .
C45 C 0.4253(7) 0.4222(5) -0.0918(6) 0.071(3) Uani 1 1 d . . . . .
C44 C 0.0829(7) 0.3445(5) 0.1535(7) 0.089(3) Uani 1 1 d . . . . .
H44A H 0.0555 0.3071 0.1243 0.133 Uiso 1 1 calc R U . . .
H44B H 0.0412 0.3717 0.1590 0.133 Uiso 1 1 calc R U . . .
H44C H 0.1259 0.3349 0.2114 0.133 Uiso 1 1 calc R U . . .
C43 C 0.1716(7) 0.4308(5) 0.1490(7) 0.088(3) Uani 1 1 d . . . . .
H43A H 0.2137 0.4184 0.2061 0.132 Uiso 1 1 calc R U . . .
H43B H 0.1328 0.4597 0.1567 0.132 Uiso 1 1 calc R U . . .
H43C H 0.1993 0.4500 0.1157 0.132 Uiso 1 1 calc R U . . .
Li1 Li 0.3362(10) 0.4336(7) 0.0269(10) 0.062(4) Uani 1 1 d . . . . .
C21 C 0.8918(8) 0.1076(5) -0.0769(8) 0.101(4) Uani 1 1 d . . . . .
H21A H 0.9109 0.0882 -0.0196 0.152 Uiso 1 1 calc R U . . .
H21B H 0.9378 0.1086 -0.0953 0.152 Uiso 1 1 calc R U . . .
H21C H 0.8449 0.0844 -0.1192 0.152 Uiso 1 1 calc R U . . .
C49 C 0.4459(8) 0.3704(6) 0.2589(7) 0.105(4) Uani 1 1 d . . . . .
H49A H 0.3883 0.3855 0.2350 0.157 Uiso 1 1 calc R U . . .
H49B H 0.4784 0.3902 0.3147 0.157 Uiso 1 1 calc R U . . .
H49C H 0.4458 0.3265 0.2677 0.157 Uiso 1 1 calc R U . . .
C22 C 0.9339(7) 0.2095(6) -0.0065(7) 0.094(4) Uani 1 1 d . . . . .
H22A H 0.9518 0.1918 0.0517 0.141 Uiso 1 1 calc R U . . .
H22B H 0.9143 0.2511 -0.0062 0.141 Uiso 1 1 calc R U . . .
H22C H 0.9811 0.2100 -0.0231 0.141 Uiso 1 1 calc R U . . .
C50 C 0.5712(8) 0.3657(6) 0.2229(7) 0.111(4) Uani 1 1 d . . . . .
H50A H 0.5894 0.3774 0.1775 0.166 Uiso 1 1 calc R U . . .
H50B H 0.5760 0.3216 0.2310 0.166 Uiso 1 1 calc R U . . .
H50C H 0.6066 0.3858 0.2776 0.166 Uiso 1 1 calc R U . . .

loop_
_atom_site_aniso_label
_atom_site_aniso_U_11
_atom_site_aniso_U_22
_atom_site_aniso_U_33
_atom_site_aniso_U_23
_atom_site_aniso_U_13
_atom_site_aniso_U_12
C46A 0.103(7) 0.110(8) 0.109(7) 0.013(6) 0.055(6) 0.014(6)
C47A 0.132(12) 0.097(11) 0.093(9) 0.024(8) 0.083(9) 0.029(9)
C46B 0.103(7) 0.110(8) 0.109(7) 0.013(6) 0.055(6) 0.014(6)
C47B 0.132(12) 0.097(11) 0.093(9) 0.024(8) 0.083(9) 0.029(9)
O3 0.073(4) 0.035(4) 0.053(3) -0.002(3) 0.021(3) -0.001(3)
O2 0.076(4) 0.026(4) 0.073(4) 0.004(3) 0.032(3) -0.006(3)
O5 0.092(5) 0.064(5) 0.073(4) 0.009(3) 0.047(4) 0.017(4)
O4 0.078(5) 0.044(4) 0.083(4) 0.005(3) 0.039(4) 0.012(3)
O1 0.080(4) 0.034(4) 0.053(3) -0.003(3) 0.025(3) 0.005(3)
N1 0.070(5) 0.036(4) 0.049(4) 0.005(4) 0.022(4) 0.008(4)
N4 0.068(5) 0.042(5) 0.068(5) -0.002(4) 0.033(5) 0.007(4)
C12 0.059(6) 0.029(5) 0.047(5) 0.001(4) 0.020(5) 0.006(4)
O6 0.085(5) 0.076(5) 0.063(4) 0.000(4) 0.025(4) 0.013(4)
N3 0.062(5) 0.042(4) 0.051(4) -0.003(4) 0.023(4) -0.008(4)
C34 0.064(6) 0.029(5) 0.047(5) 0.000(4) 0.020(5) -0.008(4)
N2 0.073(5) 0.035(5) 0.058(4) 0.005(3) 0.032(4) 0.002(4)
C1 0.072(6) 0.034(6) 0.054(5) 0.003(5) 0.038(5) 0.005(5)
C15 0.061(6) 0.031(5) 0.042(5) 0.005(4) 0.021(5) 0.013(5)
C23 0.071(6) 0.026(5) 0.055(5) 0.005(4) 0.031(5) 0.005(4)
C17 0.071(6) 0.030(5) 0.042(5) -0.001(4) 0.021(5) 0.002(5)
C16 0.074(7) 0.030(6) 0.045(5) -0.001(4) 0.029(5) 0.009(5)
C18 0.059(6) 0.034(6) 0.046(5) -0.004(4) 0.018(5) 0.003(5)
C37 0.067(6) 0.038(6) 0.057(5) -0.002(5) 0.030(5) 0.002(5)
C26 0.052(6) 0.030(5) 0.056(5) -0.002(4) 0.026(5) -0.004(4)
C27 0.071(7) 0.038(5) 0.053(5) -0.003(5) 0.036(5) 0.005(5)
C8 0.058(6) 0.050(6) 0.047(5) -0.001(5) 0.018(5) -0.003(5)
C3 0.063(6) 0.032(6) 0.053(6) 0.013(4) 0.020(5) 0.006(4)
C14 0.062(6) 0.025(5) 0.059(5) 0.009(4) 0.024(5) 0.001(4)
C35 0.063(6) 0.043(6) 0.065(6) -0.012(5) 0.027(5) 0.004(5)
C4 0.063(6) 0.033(6) 0.053(5) -0.003(5) 0.028(5) 0.003(5)
C24 0.068(6) 0.034(5) 0.043(5) 0.004(4) 0.022(5) -0.003(5)
C13 0.071(7) 0.034(6) 0.062(5) -0.008(4) 0.030(5) 0.003(5)
C30 0.064(7) 0.039(6) 0.043(5) -0.006(4) 0.014(5) -0.010(5)
C6 0.071(6) 0.030(6) 0.052(6) 0.001(4) 0.024(5) 0.000(5)
C36 0.076(7) 0.043(6) 0.048(5) 0.003(4) 0.021(5) 0.002(5)
C2 0.075(7) 0.026(5) 0.056(6) 0.002(5) 0.020(5) -0.002(5)
C25 0.062(6) 0.044(6) 0.038(5) -0.004(4) 0.010(5) -0.005(5)
C5 0.078(7) 0.026(5) 0.057(6) 0.005(5) 0.030(5) 0.001(5)
C41 0.054(6) 0.071(7) 0.071(6) -0.021(6) 0.029(6) -0.003(6)
C39 0.073(7) 0.039(6) 0.057(5) 0.006(4) 0.031(5) 0.013(5)
C7 0.062(6) 0.043(6) 0.041(5) -0.003(5) 0.025(5) 0.004(5)
C40 0.064(7) 0.034(6) 0.057(5) -0.001(5) 0.017(5) 0.006(5)
C29 0.067(7) 0.033(5) 0.058(6) 0.013(5) 0.028(5) 0.001(5)
C38 0.076(7) 0.051(6) 0.061(6) -0.003(5) 0.040(5) -0.001(6)
C28 0.071(7) 0.038(6) 0.048(5) -0.011(4) 0.027(5) -0.002(5)
C32 0.073(7) 0.048(6) 0.054(5) -0.004(4) 0.025(5) -0.008(5)
C19 0.062(7) 0.042(6) 0.086(7) -0.002(5) 0.039(6) -0.002(5)
B1 0.059(7) 0.027(6) 0.042(5) -0.002(5) 0.020(5) -0.001(5)
C10 0.071(7) 0.061(7) 0.060(5) 0.002(5) 0.023(5) 0.004(5)
C11 0.079(7) 0.053(6) 0.069(6) -0.003(5) 0.014(6) -0.011(6)
C33 0.089(7) 0.049(6) 0.056(5) -0.001(5) 0.029(5) -0.010(5)
C48 0.075(8) 0.067(7) 0.054(6) -0.012(6) 0.016(6) -0.004(6)
C31 0.061(7) 0.075(7) 0.057(5) -0.009(5) 0.009(5) -0.005(6)
C20 0.122(9) 0.062(7) 0.070(6) 0.006(5) 0.056(7) -0.008(6)
C9 0.079(7) 0.080(7) 0.053(5) 0.009(5) 0.031(5) 0.014(6)
C42 0.068(7) 0.097(9) 0.077(7) 0.011(6) 0.014(6) 0.019(6)
C45 0.074(8) 0.079(8) 0.078(7) 0.006(6) 0.049(7) 0.010(6)
C44 0.088(8) 0.094(9) 0.109(8) 0.000(7) 0.065(7) 0.001(7)
C43 0.082(8) 0.070(8) 0.109(8) -0.030(7) 0.035(7) -0.001(6)
Li1 0.074(11) 0.041(9) 0.081(10) 0.002(8) 0.041(9) 0.013(8)
C21 0.146(11) 0.069(8) 0.141(10) 0.017(7) 0.111(9) 0.027(7)
C49 0.119(10) 0.122(11) 0.076(7) -0.018(7) 0.044(8) -0.026(8)
C22 0.074(8) 0.119(10) 0.098(8) -0.013(7) 0.046(7) 0.002(7)
C50 0.104(11) 0.145(12) 0.090(8) 0.025(8) 0.046(8) 0.039(9)

loop_
_atom_type_symbol
_atom_type_description
_atom_type_scat_dispersion_real
_atom_type_scat_dispersion_imag
_atom_type_scat_source
C C 0.0181 0.0091 'International Tables Vol C Tables 4.2.6.8 and 6.1.1.4'
H H 0.0000 0.0000 'International Tables Vol C Tables 4.2.6.8 and 6.1.1.4'
Li Li 0.0008 0.0003 'International Tables Vol C Tables 4.2.6.8 and 6.1.1.4'
B B 0.0090 0.0039 'International Tables Vol C Tables 4.2.6.8 and 6.1.1.4'
N N 0.0311 0.0180 'International Tables Vol C Tables 4.2.6.8 and 6.1.1.4'
O O 0.0492 0.0322 'International Tables Vol C Tables 4.2.6.8 and 6.1.1.4'

loop_
_exptl_crystal_face_index_h
_exptl_crystal_face_index_k
_exptl_crystal_face_index_l
_exptl_crystal_face_perp_dist
-1 1 5 0.0464
-10 -1 2 0.0411
1 5 -5 0.0082
1 -1 5 0.0359
1 12 5 0.0482
1 -13 -4 0.0514
-5 10 -1 0.0348
-1 -1 1 0.0498
-1 1 -5 0.0116
1 1 -5 0.0082
-10 -1 10 0.0473
3 1 -3 0.0070
10 -3 1 0.0219

loop_
_geom_angle_atom_site_label_1
_geom_angle_atom_site_label_2
_geom_angle_atom_site_label_3
_geom_angle
_geom_angle_site_symmetry_3
C45 C46A H46A 109.5 .
C45 C46A H46B 109.5 .
H46A C46A H46B 109.5 .
C45 C46A H46C 109.5 .
H46A C46A H46C 109.5 .
H46B C46A H46C 109.5 .
C45 C47A H47A 109.5 .
C45 C47A H47B 109.5 .
H47A C47A H47B 109.5 .
C45 C47A H47C 109.5 .
H47A C47A H47C 109.5 .
H47B C47A H47C 109.5 .
C45 C46B H46D 109.5 .
C45 C46B H46E 109.5 .
H46D C46B H46E 109.5 .
C45 C46B H46F 109.5 .
H46D C46B H46F 109.5 .
H46E C46B H46F 109.5 .
C45 C47B H47D 109.5 .
C45 C47B H47E 109.5 .
H47D C47B H47E 109.5 .
C45 C47B H47F 109.5 .
H47D C47B H47F 109.5 .
H47E C47B H47F 109.5 .
C55 C54 H54A 109.5 .
C55 C54 H54B 109.5 .
H54A C54 H54B 109.5 .
C55 C54 H54C 109.5 .
H54A C54 H54C 109.5 .
H54B C54 H54C 109.5 .
O8 C55 C54 127(3) .
O8 C55 C56 122(3) .
C54 C55 C56 111(2) .
C55 C56 H56A 109.5 .
C55 C56 H56B 109.5 .
H56A C56 H56B 109.5 .
C55 C56 H56C 109.5 .
H56A C56 H56C 109.5 .
H56B C56 H56C 109.5 .
O7A C51 C53 126(4) .
O7B? C51 C53 158(3) .
O7A C51 C52 130(3) .
O7B? C51 C52 82(2) .
C53 C51 C52 104(3) .
C51 C52 H52A 109.5 .
C51 C52 H52B 109.5 .
H52A C52 H52B 109.5 .
C51 C52 H52C 109.5 .
H52A C52 H52C 109.5 .
H52B C52 H52C 109.5 .
C51 C53 H53A 109.5 .
C51 C53 H53B 109.5 .
H53A C53 H53B 109.5 .
C51 C53 H53C 109.5 .
H53A C53 H53C 109.5 .
H53B C53 H53C 109.5 .
C45 O5 Li1 142.3(8) .
C40 O4 Li1 131.3(8) .
C7 O1 Li1 167.4(8) .
C7 N1 C8 125.1(7) .
C7 N1 H1 117.5 .
C8 N1 H1 117.5 .
C40 N4 C41 126.1(8) .
C40 N4 H4 117.0 .
C41 N4 H4 117.0 .
C17 C12 C13 113.5(8) .
C17 C12 B1 123.8(7) .
C13 C12 B1 122.3(7) .
C48 O6 Li1 156.9(8) .
C29 N3 C30 126.9(7) .
C29 N3 H3A 116.6 .
C30 N3 H3A 116.6 .
C39 C34 C35 114.8(8) .
C39 C34 B1 123.3(7) .
C35 C34 B1 121.5(7) .
C18 N2 C19 126.6(7) .
C18 N2 H2A 116.7 .
C19 N2 H2A 116.7 .
C6 C1 C2 114.4(8) .
C6 C1 B1 123.2(7) 2_655
C2 C1 B1 122.2(7) 2_655
C14 C15 C16 117.2(8) .
C14 C15 C18 118.9(8) .
C16 C15 C18 123.9(8) .
C28 C23 C24 114.0(8) .
C28 C23 B1 121.1(7) .
C24 C23 B1 124.4(7) .
C16 C17 C12 124.2(8) .
C16 C17 H17 117.9 .
C12 C17 H17 117.9 .
C17 C16 C15 120.9(8) .
C17 C16 H16 119.5 .
C15 C16 H16 119.5 .
O2 C18 N2 121.4(8) .
O2 C18 C15 122.4(8) .
N2 C18 C15 116.2(8) .
C36 C37 C38 117.3(8) .
C36 C37 C40 120.4(8) .
C38 C37 C40 122.2(8) .
C25 C26 C27 117.8(8) .
C25 C26 C29 123.6(7) .
C27 C26 C29 118.6(8) .
C28 C27 C26 120.1(8) .
C28 C27 H27 119.9 .
C26 C27 H27 119.9 .
N1 C8 C11 109.7(7) .
N1 C8 C9 109.0(7) .
C11 C8 C9 111.7(8) .
N1 C8 C10 105.2(7) .
C11 C8 C10 111.1(8) .
C9 C8 C10 109.9(7) .
C2 C3 C4 120.1(7) .
C2 C3 H3 119.9 .
C4 C3 H3 119.9 .
C15 C14 C13 121.2(8) .
C15 C14 H14 119.4 .
C13 C14 H14 119.4 .
C36 C35 C34 122.8(8) .
C36 C35 H35 118.6 .
C34 C35 H35 118.6 .
C5 C4 C3 118.0(7) .
C5 C4 C7 120.0(8) .
C3 C4 C7 122.0(8) .
C25 C24 C23 123.5(8) .
C25 C24 H24 118.2 .
C23 C24 H24 118.2 .
C14 C13 C12 122.9(8) .
C14 C13 H13 118.6 .
C12 C13 H13 118.6 .
N3 C30 C31 109.1(7) .
N3 C30 C32 105.3(7) .
C31 C30 C32 110.7(7) .
N3 C30 C33 109.6(6) .
C31 C30 C33 112.0(7) .
C32 C30 C33 109.9(7) .
C1 C6 C5 123.2(8) .
C1 C6 H6 118.4 .
C5 C6 H6 118.4 .
C37 C36 C35 120.7(8) .
C37 C36 H36 119.6 .
C35 C36 H36 119.6 .
C3 C2 C1 123.7(8) .
C3 C2 H2 118.2 .
C1 C2 H2 118.2 .
C24 C25 C26 120.7(7) .
C24 C25 H25 119.6 .
C26 C25 H25 119.6 .
C4 C5 C6 120.5(8) .
C4 C5 H5 119.8 .
C6 C5 H5 119.8 .
N4 C41 C42 110.7(7) .
N4 C41 C43 109.4(7) .
C42 C41 C43 111.5(9) .
N4 C41 C44 105.0(8) .
C42 C41 C44 110.7(8) .
C43 C41 C44 109.3(8) .
C38 C39 C34 123.9(8) .
C38 C39 H39 118.0 .
C34 C39 H39 118.0 .
O1 C7 N1 122.2(7) .
O1 C7 C4 118.8(8) .
N1 C7 C4 118.9(8) .
O4 C40 N4 121.9(8) .
O4 C40 C37 119.6(9) .
N4 C40 C37 118.4(9) .
O3 C29 N3 121.5(8) .
O3 C29 C26 120.2(8) .
N3 C29 C26 118.3(8) .
C39 C38 C37 120.4(8) .
C39 C38 H38 119.8 .
C37 C38 H38 119.8 .
C27 C28 C23 123.8(7) .
C27 C28 H28 118.1 .
C23 C28 H28 118.1 .
C30 C32 H32A 109.5 .
C30 C32 H32B 109.5 .
H32A C32 H32B 109.5 .
C30 C32 H32C 109.5 .
H32A C32 H32C 109.5 .
H32B C32 H32C 109.5 .
N2 C19 C20 110.6(8) .
N2 C19 C22 109.6(7) .
C20 C19 C22 110.1(8) .
N2 C19 C21 105.8(7) .
C20 C19 C21 109.2(8) .
C22 C19 C21 111.4(9) .
C34 B1 C12 113.3(7) .
C34 B1 C23 102.7(7) .
C12 B1 C23 115.4(6) .
C34 B1 C1 110.9(6) 2_645
C12 B1 C1 103.6(7) 2_645
C23 B1 C1 111.1(6) 2_645
C8 C10 H10A 109.5 .
C8 C10 H10B 109.5 .
H10A C10 H10B 109.5 .
C8 C10 H10C 109.5 .
H10A C10 H10C 109.5 .
H10B C10 H10C 109.5 .
C8 C11 H11A 109.5 .
C8 C11 H11B 109.5 .
H11A C11 H11B 109.5 .
C8 C11 H11C 109.5 .
H11A C11 H11C 109.5 .
H11B C11 H11C 109.5 .
C30 C33 H33A 109.5 .
C30 C33 H33B 109.5 .
H33A C33 H33B 109.5 .
C30 C33 H33C 109.5 .
H33A C33 H33C 109.5 .
H33B C33 H33C 109.5 .
O6 C48 C50 124.2(10) .
O6 C48 C49 118.6(10) .
C50 C48 C49 117.2(10) .
C30 C31 H31A 109.5 .
C30 C31 H31B 109.5 .
H31A C31 H31B 109.5 .
C30 C31 H31C 109.5 .
H31A C31 H31C 109.5 .
H31B C31 H31C 109.5 .
C19 C20 H20A 109.5 .
C19 C20 H20B 109.5 .
H20A C20 H20B 109.5 .
C19 C20 H20C 109.5 .
H20A C20 H20C 109.5 .
H20B C20 H20C 109.5 .
C8 C9 H9A 109.5 .
C8 C9 H9B 109.5 .
H9A C9 H9B 109.5 .
C8 C9 H9C 109.5 .
H9A C9 H9C 109.5 .
H9B C9 H9C 109.5 .
C41 C42 H42A 109.5 .
C41 C42 H42B 109.5 .
H42A C42 H42B 109.5 .
C41 C42 H42C 109.5 .
H42A C42 H42C 109.5 .
H42B C42 H42C 109.5 .
O5 C45 C47B 121.9(10) .
O5 C45 C46B 122.3(10) .
C47B C45 C46B 115.4(11) .
O5 C45 C47A 123(3) .
O5 C45 C46A 122(3) .
C47A C45 C46A 108(4) .
C41 C44 H44A 109.5 .
C41 C44 H44B 109.5 .
H44A C44 H44B 109.5 .
C41 C44 H44C 109.5 .
H44A C44 H44C 109.5 .
H44B C44 H44C 109.5 .
C41 C43 H43A 109.5 .
C41 C43 H43B 109.5 .
H43A C43 H43B 109.5 .
C41 C43 H43C 109.5 .
H43A C43 H43C 109.5 .
H43B C43 H43C 109.5 .
O1 Li1 O4 104.6(8) .
O1 Li1 O5 105.8(7) .
O4 Li1 O5 119.5(8) .
O1 Li1 O6 112.2(8) .
O4 Li1 O6 111.2(8) .
O5 Li1 O6 103.6(7) .
C19 C21 H21A 109.5 .
C19 C21 H21B 109.5 .
H21A C21 H21B 109.5 .
C19 C21 H21C 109.5 .
H21A C21 H21C 109.5 .
H21B C21 H21C 109.5 .
C48 C49 H49A 109.5 .
C48 C49 H49B 109.5 .
H49A C49 H49B 109.5 .
C48 C49 H49C 109.5 .
H49A C49 H49C 109.5 .
H49B C49 H49C 109.5 .
C19 C22 H22A 109.5 .
C19 C22 H22B 109.5 .
H22A C22 H22B 109.5 .
C19 C22 H22C 109.5 .
H22A C22 H22C 109.5 .
H22B C22 H22C 109.5 .
C48 C50 H50A 109.5 .
C48 C50 H50B 109.5 .
H50A C50 H50B 109.5 .
C48 C50 H50C 109.5 .
H50A C50 H50C 109.5 .
H50B C50 H50C 109.5 .

loop_
_geom_bond_atom_site_label_1
_geom_bond_atom_site_label_2
_geom_bond_distance
_geom_bond_site_symmetry_2
C46A C45 1.53(7) .
C46A H46A 0.9800 .
C46A H46B 0.9800 .
C46A H46C 0.9800 .
C47A C45 1.53(6) .
C47A H47A 0.9800 .
C47A H47B 0.9800 .
C47A H47C 0.9800 .
C46B C45 1.501(17) .
C46B H46D 0.9800 .
C46B H46E 0.9800 .
C46B H46F 0.9800 .
C47B C45 1.499(14) .
C47B H47D 0.9800 .
C47B H47E 0.9800 .
C47B H47F 0.9800 .
O7A C51 1.07(3) .
O7B? C51 1.33(3) .
O8 C55 1.07(2) .
C54 C55 1.46(3) .
C54 H54A 0.9800 .
C54 H54B 0.9800 .
C54 H54C 0.9800 .
C55 C56 1.46(3) .
C56 H56A 0.9800 .
C56 H56B 0.9800 .
C56 H56C 0.9800 .
C51 C53 1.38(4) .
C51 C52 1.67(4) .
C52 H52A 0.9800 .
C52 H52B 0.9800 .
C52 H52C 0.9800 .
C53 H53A 0.9800 .
C53 H53B 0.9800 .
C53 H53C 0.9800 .
O3 C29 1.256(9) .
O2 C18 1.234(9) .
O5 C45 1.212(10) .
O5 Li1 1.971(16) .
O4 C40 1.258(10) .
O4 Li1 1.916(17) .
O1 C7 1.242(9) .
O1 Li1 1.861(15) .
N1 C7 1.324(10) .
N1 C8 1.504(10) .
N1 H1 0.8800 .
N4 C40 1.327(11) .
N4 C41 1.504(11) .
N4 H4 0.8800 .
C12 C17 1.395(10) .
C12 C13 1.429(11) .
C12 B1 1.626(12) .
O6 C48 1.225(11) .
O6 Li1 2.003(17) .
N3 C29 1.342(10) .
N3 C30 1.482(10) .
N3 H3A 0.8800 .
C34 C39 1.378(11) .
C34 C35 1.420(11) .
C34 B1 1.614(12) .
N2 C18 1.352(10) .
N2 C19 1.471(11) .
N2 H2A 0.8800 .
C1 C6 1.393(11) .
C1 C2 1.397(11) .
C1 B1 1.643(12) 2_655
C15 C14 1.383(11) .
C15 C16 1.403(11) .
C15 C18 1.491(12) .
C23 C28 1.399(11) .
C23 C24 1.407(10) .
C23 B1 1.631(12) .
C17 C16 1.378(11) .
C17 H17 0.9500 .
C16 H16 0.9500 .
C37 C36 1.381(11) .
C37 C38 1.423(11) .
C37 C40 1.465(12) .
C26 C25 1.391(11) .
C26 C27 1.397(10) .
C26 C29 1.483(11) .
C27 C28 1.381(11) .
C27 H27 0.9500 .
C8 C11 1.514(12) .
C8 C9 1.525(12) .
C8 C10 1.537(12) .
C3 C2 1.379(11) .
C3 C4 1.398(11) .
C3 H3 0.9500 .
C14 C13 1.390(11) .
C14 H14 0.9500 .
C35 C36 1.390(11) .
C35 H35 0.9500 .
C4 C5 1.375(10) .
C4 C7 1.494(11) .
C24 C25 1.372(11) .
C24 H24 0.9500 .
C13 H13 0.9500 .
C30 C31 1.519(12) .
C30 C32 1.521(11) .
C30 C33 1.544(11) .
C6 C5 1.395(11) .
C6 H6 0.9500 .
C36 H36 0.9500 .
C2 H2 0.9500 .
C25 H25 0.9500 .
C5 H5 0.9500 .
C41 C42 1.512(13) .
C41 C43 1.519(13) .
C41 C44 1.521(12) .
C39 C38 1.374(11) .
C39 H39 0.9500 .
C38 H38 0.9500 .
C28 H28 0.9500 .
C32 H32A 0.9800 .
C32 H32B 0.9800 .
C32 H32C 0.9800 .
C19 C20 1.507(12) .
C19 C22 1.517(13) .
C19 C21 1.519(13) .
B1 C1 1.643(12) 2_645
C10 H10A 0.9800 .
C10 H10B 0.9800 .
C10 H10C 0.9800 .
C11 H11A 0.9800 .
C11 H11B 0.9800 .
C11 H11C 0.9800 .
C33 H33A 0.9800 .
C33 H33B 0.9800 .
C33 H33C 0.9800 .
C48 C50 1.456(14) .
C48 C49 1.493(14) .
C31 H31A 0.9800 .
C31 H31B 0.9800 .
C31 H31C 0.9800 .
C20 H20A 0.9800 .
C20 H20B 0.9800 .
C20 H20C 0.9800 .
C9 H9A 0.9800 .
C9 H9B 0.9800 .
C9 H9C 0.9800 .
C42 H42A 0.9800 .
C42 H42B 0.9800 .
C42 H42C 0.9800 .
C44 H44A 0.9800 .
C44 H44B 0.9800 .
C44 H44C 0.9800 .
C43 H43A 0.9800 .
C43 H43B 0.9800 .
C43 H43C 0.9800 .
C21 H21A 0.9800 .
C21 H21B 0.9800 .
C21 H21C 0.9800 .
C49 H49A 0.9800 .
C49 H49B 0.9800 .
C49 H49C 0.9800 .
C22 H22A 0.9800 .
C22 H22B 0.9800 .
C22 H22C 0.9800 .
C50 H50A 0.9800 .
C50 H50B 0.9800 .
C50 H50C 0.9800 .

loop_
_exptl_oxdiff_crystal_face_indexfrac_h
_exptl_oxdiff_crystal_face_indexfrac_k
_exptl_oxdiff_crystal_face_indexfrac_l
_exptl_oxdiff_crystal_face_x
_exptl_oxdiff_crystal_face_y
_exptl_oxdiff_crystal_face_z
-1.0073 0.9845 5.0066 -0.3008 0.2485 -0.2710
-10.0173 -1.0204 1.9633 0.6717 0.5932 -0.1256
1.0044 5.0249 -4.9915 0.1153 -0.0243 0.5732
0.9968 -1.0161 5.0090 -0.3950 0.0600 -0.3828
0.9907 12.0043 5.0419 -0.7970 0.5457 0.2720
1.0119 -13.0065 -4.0354 0.6024 -0.6660 -0.3989
-5.0115 10.0126 -0.9949 0.1503 0.6272 0.5968
-1.0021 -1.0060 0.9953 0.0393 0.0504 -0.1102
-0.9968 1.0161 -5.0090 0.3950 -0.0600 0.3828
1.0063 1.0186 -5.0016 0.2390 -0.1738 0.3717
-10.0256 -1.0458 9.9759 0.1151 0.8401 -0.6486
3.0074 1.0148 -2.9910 -0.0562 -0.2259 0.2298
10.0160 -2.9954 1.0313 -0.7567 -0.6502 -0.2720
